data_4335237
loop_
_publ_author_name
'Yi Rong'
'Ahmed Al-Harbi'
'Benjamin Kriegel'
'Gerard Parkin'

_publ_section_title
;
 Structural Characterization of 2-Imidazolones: Comparison with their
 Heavier Chalcogen Counterparts
;
_journal_name_full 'Inorganic Chemistry'
_journal_page_first 7172
_journal_page_last 7182
_journal_paper_doi 10.1021/ic400788g
_journal_volume 52
_journal_year 2013
_chemical_formula_sum 'C11 H14 N2 O'
_chemical_formula_weight 190.24
_chemical_name_systematic
; 
 ? 
;
_space_group_IT_number 14
_symmetry_cell_setting monoclinic
_symmetry_space_group_name_Hall '-P 2yn'
_symmetry_space_group_name_H-M 'P 1 21/n 1'
_atom_sites_solution_hydrogens geom
_atom_sites_solution_primary direct
_atom_sites_solution_secondary difmap
_audit_creation_method SHELXL-97
_cell_angle_alpha 90.00
_cell_angle_beta 106.507(2)
_cell_angle_gamma 90.00
_cell_formula_units_Z 4
_cell_length_a 11.2515(19)
_cell_length_b 7.9498(14)
_cell_length_c 11.536(2)
_cell_measurement_reflns_used 9032
_cell_measurement_temperature 125(2)
_cell_measurement_theta_max 32.59
_cell_measurement_theta_min 2.23
_cell_volume 989.3(3)
_computing_cell_refinement 'Bruker SAINT'
_computing_data_collection 'Bruker APEX2'
_computing_data_reduction 'Bruker SAINT'
_computing_molecular_graphics 'Bruker SHELXTL'
_computing_publication_material 'Bruker SHELXTL'
_computing_structure_refinement 'SHELXL-97 (Sheldrick, 2008)'
_computing_structure_solution 'SHELXS-97 (Sheldrick, 2008)'
_diffrn_ambient_temperature 125(2)
_diffrn_measured_fraction_theta_full 1.000
_diffrn_measured_fraction_theta_max 1.000
_diffrn_measurement_device_type 'Bruker APEX-II CCD'
_diffrn_measurement_method '\f and \w scans'
_diffrn_radiation_monochromator graphite
_diffrn_radiation_source 'fine-focus sealed tube'
_diffrn_radiation_type MoK\a
_diffrn_radiation_wavelength 0.71073
_diffrn_reflns_av_R_equivalents 0.0289
_diffrn_reflns_av_sigmaI/netI 0.0204
_diffrn_reflns_limit_h_max 15
_diffrn_reflns_limit_h_min -15
_diffrn_reflns_limit_k_max 11
_diffrn_reflns_limit_k_min -11
_diffrn_reflns_limit_l_max 16
_diffrn_reflns_limit_l_min -16
_diffrn_reflns_number 14457
_diffrn_reflns_theta_full 29.57
_diffrn_reflns_theta_max 29.57
_diffrn_reflns_theta_min 2.23
_exptl_absorpt_coefficient_mu 0.084
_exptl_absorpt_correction_T_max 0.9942
_exptl_absorpt_correction_T_min 0.9851
_exptl_absorpt_correction_type empirical
_exptl_absorpt_process_details sadabs
_exptl_crystal_colour COLORLESS
_exptl_crystal_density_diffrn 1.277
_exptl_crystal_description BLOCK
_exptl_crystal_F_000 408
_exptl_crystal_size_max 0.18
_exptl_crystal_size_mid 0.16
_exptl_crystal_size_min 0.07
_refine_diff_density_max 0.338
_refine_diff_density_min -0.205
_refine_diff_density_rms 0.044
_refine_ls_extinction_method none
_refine_ls_goodness_of_fit_ref 1.063
_refine_ls_hydrogen_treatment mixed
_refine_ls_matrix_type full
_refine_ls_number_parameters 134
_refine_ls_number_reflns 2766
_refine_ls_number_restraints 0
_refine_ls_restrained_S_all 1.063
_refine_ls_R_factor_all 0.0463
_refine_ls_R_factor_gt 0.0392
_refine_ls_shift/su_max 0.000
_refine_ls_shift/su_mean 0.000
_refine_ls_structure_factor_coef Fsqd
_refine_ls_weighting_details 'calc w=1/[\s^2^(Fo^2^)+(0.0682P)^2^+0.1959P] where P=(Fo^2^+2Fc^2^)/3'
_refine_ls_weighting_scheme calc
_refine_ls_wR_factor_gt 0.1090
_refine_ls_wR_factor_ref 0.1154
_reflns_number_gt 2382
_reflns_number_total 2766
_reflns_threshold_expression >2sigma(I)
_cod_data_source_file ic400788g_si_004.cif
_cod_data_source_block tboxs10
_cod_database_code 4335237

loop_
_symmetry_equiv_pos_as_xyz
'x, y, z'
'-x+1/2, y+1/2, -z+1/2'
'-x, -y, -z'
'x-1/2, -y-1/2, z-1/2'

loop_
_atom_site_label
_atom_site_type_symbol
_atom_site_fract_x
_atom_site_fract_y
_atom_site_fract_z
_atom_site_U_iso_or_equiv
_atom_site_adp_type
_atom_site_occupancy
_atom_site_symmetry_multiplicity
_atom_site_calc_flag
_atom_site_refinement_flags
O O 0.55077(7) 0.79666(10) 0.07918(7) 0.02334(18) Uani 1 1 d .
N1 N 0.63782(8) 0.96430(11) -0.03879(8) 0.01960(19) Uani 1 1 d .
H1 H 0.5768(14) 1.044(2) -0.0562(14) 0.042(4) Uiso 1 1 d .
N2 N 0.73758(7) 0.72888(10) 0.03468(7) 0.01717(18) Uani 1 1 d .
C11 C 0.63343(9) 0.82596(12) 0.03054(8) 0.0177(2) Uani 1 1 d .
C13 C 0.73951(9) 0.95586(12) -0.08349(8) 0.0176(2) Uani 1 1 d .
C14 C 0.77803(9) 1.06406(12) -0.16001(9) 0.0208(2) Uani 1 1 d .
H14A H 0.7332 1.1637 -0.1901 0.025 Uiso 1 1 calc R
C15 C 0.88486(10) 1.02073(14) -0.19084(9) 0.0229(2) Uani 1 1 d .
H15A H 0.9142 1.0920 -0.2429 0.028 Uiso 1 1 calc R
C16 C 0.94951(9) 0.87376(14) -0.14627(9) 0.0230(2) Uani 1 1 d .
H16A H 1.0223 0.8469 -0.1687 0.028 Uiso 1 1 calc R
C17 C 0.91009(9) 0.76520(13) -0.06963(9) 0.0207(2) Uani 1 1 d .
H17A H 0.9546 0.6652 -0.0401 0.025 Uiso 1 1 calc R
C18 C 0.80358(8) 0.80785(12) -0.03782(8) 0.01673(19) Uani 1 1 d .
C21 C 0.77428(9) 0.56560(12) 0.10020(9) 0.0182(2) Uani 1 1 d .
C22 C 0.90636(9) 0.58298(13) 0.18459(9) 0.0223(2) Uani 1 1 d .
H22A H 0.9080 0.6704 0.2449 0.033 Uiso 1 1 calc R
H22B H 0.9628 0.6140 0.1372 0.033 Uiso 1 1 calc R
H22C H 0.9327 0.4756 0.2256 0.033 Uiso 1 1 calc R
C23 C 0.68990(10) 0.51974(14) 0.17855(10) 0.0254(2) Uani 1 1 d .
H23A H 0.6047 0.5058 0.1271 0.038 Uiso 1 1 calc R
H23B H 0.6925 0.6097 0.2373 0.038 Uiso 1 1 calc R
H23C H 0.7184 0.4143 0.2215 0.038 Uiso 1 1 calc R
C24 C 0.76460(10) 0.42642(13) 0.00586(10) 0.0237(2) Uani 1 1 d .
H24A H 0.6779 0.4135 -0.0419 0.035 Uiso 1 1 calc R
H24B H 0.7947 0.3202 0.0469 0.035 Uiso 1 1 calc R
H24C H 0.8150 0.4567 -0.0477 0.035 Uiso 1 1 calc R

loop_
_atom_site_aniso_label
_atom_site_aniso_U_11
_atom_site_aniso_U_22
_atom_site_aniso_U_33
_atom_site_aniso_U_23
_atom_site_aniso_U_13
_atom_site_aniso_U_12
O 0.0199(3) 0.0238(4) 0.0299(4) 0.0041(3) 0.0129(3) 0.0064(3)
N1 0.0185(4) 0.0185(4) 0.0228(4) 0.0034(3) 0.0074(3) 0.0067(3)
N2 0.0160(4) 0.0165(4) 0.0204(4) 0.0021(3) 0.0074(3) 0.0047(3)
C11 0.0162(4) 0.0177(4) 0.0190(4) -0.0008(3) 0.0048(3) 0.0039(3)
C13 0.0169(4) 0.0175(4) 0.0179(4) -0.0015(3) 0.0044(3) 0.0022(3)
C14 0.0235(5) 0.0187(4) 0.0197(4) 0.0013(3) 0.0051(4) 0.0013(3)
C15 0.0246(5) 0.0239(5) 0.0214(5) 0.0001(4) 0.0083(4) -0.0038(4)
C16 0.0190(4) 0.0267(5) 0.0258(5) -0.0014(4) 0.0103(4) -0.0002(4)
C17 0.0178(4) 0.0216(5) 0.0240(5) -0.0002(4) 0.0080(4) 0.0036(3)
C18 0.0156(4) 0.0173(4) 0.0174(4) -0.0009(3) 0.0049(3) 0.0013(3)
C21 0.0188(4) 0.0154(4) 0.0207(4) 0.0021(3) 0.0060(3) 0.0041(3)
C22 0.0208(5) 0.0220(5) 0.0224(5) 0.0017(4) 0.0032(4) 0.0041(4)
C23 0.0246(5) 0.0239(5) 0.0310(5) 0.0080(4) 0.0130(4) 0.0045(4)
C24 0.0265(5) 0.0174(4) 0.0259(5) -0.0020(4) 0.0055(4) 0.0035(4)

loop_
_atom_type_symbol
_atom_type_description
_atom_type_scat_dispersion_real
_atom_type_scat_dispersion_imag
_atom_type_scat_source
C C 0.0033 0.0016 'International Tables Vol C Tables 4.2.6.8 and 6.1.1.4'
H H 0.0000 0.0000 'International Tables Vol C Tables 4.2.6.8 and 6.1.1.4'
N N 0.0061 0.0033 'International Tables Vol C Tables 4.2.6.8 and 6.1.1.4'
O O 0.0106 0.0060 'International Tables Vol C Tables 4.2.6.8 and 6.1.1.4'

loop_
_geom_angle_atom_site_label_1
_geom_angle_atom_site_label_2
_geom_angle_atom_site_label_3
_geom_angle
C11 N1 C13 110.47(8)
C11 N2 C18 108.18(8)
C11 N2 C21 127.26(8)
C18 N2 C21 124.54(8)
O C11 N1 124.95(9)
O C11 N2 127.87(9)
N1 C11 N2 107.19(8)
N1 C13 C14 130.39(9)
N1 C13 C18 106.98(8)
C14 C13 C18 122.63(9)
C13 C14 C15 117.28(9)
C14 C15 C16 120.76(9)
C15 C16 C17 121.70(9)
C18 C17 C16 117.98(9)
C17 C18 C13 119.66(9)
C17 C18 N2 133.20(9)
C13 C18 N2 107.13(8)
N2 C21 C23 112.08(8)
N2 C21 C22 108.68(8)
C23 C21 C22 107.37(8)
N2 C21 C24 108.23(8)
C23 C21 C24 108.45(9)
C22 C21 C24 112.08(8)

loop_
_geom_bond_atom_site_label_1
_geom_bond_atom_site_label_2
_geom_bond_distance
O C11 1.2372(12)
N1 C11 1.3690(12)
N1 C13 1.3837(12)
N2 C11 1.3926(12)
N2 C18 1.4135(12)
N2 C21 1.4998(12)
C13 C14 1.3872(14)
C13 C18 1.4021(13)
C14 C15 1.3903(14)
C15 C16 1.3950(15)
C16 C17 1.3950(14)
C17 C18 1.3913(13)
C21 C23 1.5293(14)
C21 C22 1.5340(14)
C21 C24 1.5341(14)

loop_
_geom_hbond_atom_site_label_D
_geom_hbond_atom_site_label_H
_geom_hbond_atom_site_label_A
_geom_hbond_distance_DH
_geom_hbond_distance_HA
_geom_hbond_distance_DA
_geom_hbond_angle_DHA
_geom_hbond_site_symmetry_A
N1 H1 O 0.915(16) 1.874(17) 2.7873(11) 175.0(14) 3_675
